data_2011811
loop_
_publ_author_name
'Burgess, John'
'Fawcett, John'
'Palma, Vitor'
'Gilani, Syeda R.'

_publ_section_title
;
 Fluoro derivatives of
 bis(salicylideneaminato-<i>N</i>,<i>O</i>)copper(II) and
 -oxovanadium(IV)
;
_journal_issue 3
_journal_name_full 'Acta Crystallographica Section C'
_journal_page_first 277
_journal_page_last 280
_journal_paper_doi 10.1107/S0108270100020059
_journal_volume 57
_journal_year 2001
_chemical_formula_iupac '[Cu(C14 H9 F3 NO2 )2 ]'
_chemical_formula_moiety 'C28 H18 Cu F6 N2 O4'
_chemical_formula_sum 'C28 H18 Cu F6 N2 O4'
_chemical_formula_weight 623.98
_chemical_name_systematic
;
  ?
;
_space_group_IT_number 14
_symmetry_cell_setting monoclinic
_symmetry_space_group_name_Hall '-P 2ybc'
_symmetry_space_group_name_H-M 'P 1 21/c 1'
_audit_creation_method SHELXL97
_cell_angle_alpha 90
_cell_angle_beta 95.870(10)
_cell_angle_gamma 90
_cell_formula_units_Z 2
_cell_length_a 14.7680(10)
_cell_length_b 10.6630(10)
_cell_length_c 8.3200(10)
_cell_measurement_reflns_used 38
_cell_measurement_temperature 290(2)
_cell_measurement_theta_max 12.96
_cell_measurement_theta_min 5.39
_cell_volume 1303.3(2)
_computing_cell_refinement XSCANS
_computing_data_collection 'XSCANS (Fait, 1991)'
_computing_data_reduction XSCANS
_computing_molecular_graphics SHELXL97
_computing_publication_material SHELXL97
_computing_structure_refinement 'SHELXL97 (Sheldrick, 1997)'
_computing_structure_solution 'SHELXS97 (Sheldrick, 1990)'
_diffrn_ambient_temperature 290(2)
_diffrn_measured_fraction_theta_full .993
_diffrn_measured_fraction_theta_max .993
_diffrn_measurement_device_type 'Bruker P4'
_diffrn_measurement_method 'omega scans'
_diffrn_radiation_monochromator graphite
_diffrn_radiation_source 'fine-focus sealed tube'
_diffrn_radiation_type MoK\a
_diffrn_radiation_wavelength .71073
_diffrn_reflns_av_R_equivalents .031
_diffrn_reflns_av_sigmaI/netI .0342
_diffrn_reflns_limit_h_max 18
_diffrn_reflns_limit_h_min -18
_diffrn_reflns_limit_k_max 1
_diffrn_reflns_limit_k_min -13
_diffrn_reflns_limit_l_max 10
_diffrn_reflns_limit_l_min -1
_diffrn_reflns_number 3579
_diffrn_reflns_theta_full 26.50
_diffrn_reflns_theta_max 26.5
_diffrn_reflns_theta_min 2.77
_diffrn_standards_decay_% <1
_diffrn_standards_interval_count 100
_diffrn_standards_number 3
_exptl_absorpt_coefficient_mu .919
_exptl_absorpt_correction_T_max .880
_exptl_absorpt_correction_T_min .678
_exptl_absorpt_correction_type psi-scan
_exptl_absorpt_process_details
;
(XEMP; SHELXL97)
;
_exptl_crystal_colour red
_exptl_crystal_density_diffrn 1.590
_exptl_crystal_density_method 'not measured'
_exptl_crystal_description plate
_exptl_crystal_F_000 630
_exptl_crystal_size_max .59
_exptl_crystal_size_mid .49
_exptl_crystal_size_min .18
_refine_diff_density_max .43
_refine_diff_density_min -.28
_refine_ls_extinction_method none
_refine_ls_goodness_of_fit_ref 1.028
_refine_ls_hydrogen_treatment constr
_refine_ls_matrix_type full
_refine_ls_number_parameters 214
_refine_ls_number_reflns 2684
_refine_ls_number_restraints 0
_refine_ls_restrained_S_all 1.028
_refine_ls_R_factor_all .078
_refine_ls_R_factor_gt .049
_refine_ls_shift/su_max .034
_refine_ls_shift/su_mean .004
_refine_ls_structure_factor_coef Fsqd
_refine_ls_weighting_details 'calc w = 1/[\s^2^(Fo^2^)+(0.0808P)^2^+0.2587P] where P=(Fo^2^+2Fc^2^)/3'
_refine_ls_weighting_scheme calc
_refine_ls_wR_factor_ref .140
_reflns_number_gt 1877
_reflns_number_total 2684
_reflns_threshold_expression I>2\s(I)
_cod_data_source_file gg1032.cif
_cod_data_source_block IV
_cod_depositor_comments
;
The following automatic conversions were performed:
'_symmetry_cell_setting' value 'Monoclinic' changed to 'monoclinic'
according to '/home/saulius/struct/CIF-dictionaries/cif_core.dic'
dictionary named 'cif_core.dic' version 2.4.1 from 2010-06-29.

Automatic conversion script
Id: cif_fix_enum 1527 2010-12-29 10:47:43Z saulius 

The following automatic conversions were performed:

'_symmetry_cell_setting' value 'Monoclinic' changed to 'monoclinic'
according to /home/saulius/struct/CIF-dictionaries/cif_core.dic
dictionary named 'cif_core.dic' version 2.4.1 from 2010-06-29.

Automatic conversion script
Id: cif_fix_values 1715 2011-07-08 13:25:40Z adriana 
;
_cod_original_sg_symbol_H-M 'P 21/c'
_cod_database_code 2011811
_cod_database_fobs_code 2011811

loop_
_symmetry_equiv_pos_as_xyz
'x, y, z'
'-x, y+1/2, -z+1/2'
'-x, -y, -z'
'x, -y-1/2, z-1/2'

loop_
_atom_site_label
_atom_site_fract_x
_atom_site_fract_y
_atom_site_fract_z
_atom_site_U_iso_or_equiv
_atom_site_adp_type
_atom_site_calc_flag
_atom_site_refinement_flags
_atom_site_occupancy
_atom_site_disorder_assembly
_atom_site_disorder_group
_atom_site_type_symbol
Cu1 .0000 .5000 .0000 .0504(2) Uani d S 1 . . Cu
O1 -.09046(16) .4715(2) .1386(3) .0605(6) Uani d . 1 . . O
O2 .45468(18) .6337(4) .1211(4) .1034(11) Uani d . 1 A . O
N1 .08397(16) .5702(2) .1848(3) .0481(6) Uani d . 1 . . N
C1 -.0597(2) .6744(3) .4934(4) .0583(8) Uani d . 1 . . C
H1A -.0143 .7188 .5548 .070 Uiso calc R 1 . . H
C2 -.1451(3) .6743(3) .5395(4) .0638(9) Uani d . 1 . . C
H2A -.1582 .7192 .6301 .077 Uiso calc R 1 . . H
C3 -.2129(2) .6063(3) .4498(4) .0627(9) Uani d . 1 . . C
H3A -.2717 .6059 .4806 .075 Uiso calc R 1 . . H
C4 -.1938(2) .5399(3) .3165(4) .0568(8) Uani d . 1 . . C
H4A -.2401 .4946 .2585 .068 Uiso calc R 1 . . H
C5 -.1058(2) .5383(3) .2650(4) .0498(7) Uani d . 1 . . C
C6 -.0376(2) .6093(3) .3555(4) .0472(7) Uani d . 1 . . C
C7 .0541(2) .6128(3) .3147(4) .0505(7) Uani d . 1 . . C
H7A .0968 .6497 .3899 .061 Uiso calc R 1 . . H
C8 .1794(2) .5868(3) .1727(4) .0534(8) Uani d . 1 . . C
C9 .2315(3) .4859(3) .1331(4) .0610(9) Uani d . 1 . . C
H9A .2042 .4081 .1135 .073 Uiso calc R 1 . . H
C10 .3230(3) .4991(4) .1222(5) .0712(10) Uani d . 1 . . C
H10A .3583 .4305 .0991 .085 Uiso calc R 1 . . H
C11 .3612(2) .6149(5) .1459(5) .0764(11) Uani d . 1 . . C
C12 .3113(2) .7176(4) .1843(6) .0870(14) Uani d . 1 . . C
H12A .3389 .7955 .2016 .104 Uiso calc R 1 . . H
C13 .2195(2) .7025(3) .1967(5) .0733(11) Uani d . 1 . . C
H13A .1845 .7711 .2213 .088 Uiso calc R 1 . . H
C14 .5165(3) .6233(10) .2400(10) .120(2) Uani d . 1 . . C
F1 .5929(6) .6707(9) .1966(18) .142(3) Uani d P .67 A 1 F
F2 .4999(6) .6715(19) .3717(14) .171(8) Uani d P .67 A 1 F
F3 .5278(9) .5022(14) .2734(18) .186(5) Uani d P .67 A 1 F
F1' .5956(14) .592(3) .217(4) .187(15) Uani d P .33 A 2 F
F2' .5135(18) .743(3) .303(5) .28(2) Uani d P .33 A 2 F
F3' .5016(19) .569(4) .360(4) .222(19) Uani d P .33 A 2 F

loop_
_atom_site_aniso_label
_atom_site_aniso_U_11
_atom_site_aniso_U_22
_atom_site_aniso_U_33
_atom_site_aniso_U_12
_atom_site_aniso_U_13
_atom_site_aniso_U_23
Cu1 .0541(3) .0448(3) .0503(3) -.0076(2) -.0041(2) -.0045(3)
O1 .0639(14) .0628(15) .0542(14) -.0193(11) .0039(11) -.0109(10)
O2 .0549(16) .152(3) .103(2) -.0002(17) .0064(16) -.011(2)
N1 .0493(14) .0395(13) .0534(15) -.0003(11) -.0052(11) .0010(12)
C1 .079(2) .0372(16) .0565(19) -.0013(15) -.0041(17) -.0025(14)
C2 .086(2) .0457(18) .061(2) .0084(18) .0150(18) -.0011(16)
C3 .066(2) .0512(19) .073(2) .0095(16) .0129(18) .0073(17)
C4 .0592(19) .0530(18) .057(2) -.0047(15) -.0007(15) .0052(15)
C5 .0587(18) .0407(15) .0477(18) -.0004(13) -.0052(14) .0056(13)
C6 .0577(18) .0340(14) .0477(16) .0030(13) -.0058(13) .0040(13)
C7 .0568(18) .0376(15) .0530(17) -.0003(13) -.0140(14) .0013(14)
C8 .0488(17) .0479(17) .0602(19) .0004(14) -.0096(14) .0039(15)
C9 .068(2) .053(2) .061(2) .0051(16) -.0002(16) -.0037(16)
C10 .065(2) .080(3) .068(2) .022(2) .0039(17) -.007(2)
C11 .0466(19) .105(3) .076(3) .004(2) -.0034(17) -.005(2)
C12 .053(2) .068(2) .137(4) -.0102(19) -.006(2) -.012(3)
C13 .0541(19) .053(2) .111(3) .0005(16) -.003(2) -.010(2)
C14 .055(3) .188(8) .113(5) .013(4) -.002(3) -.036(6)
F1 .048(4) .179(8) .199(7) .003(5) .007(4) -.026(7)
F2 .085(5) .30(2) .121(7) .019(10) -.009(5) -.107(11)
F3 .131(8) .182(9) .232(13) .075(6) -.039(8) .000(7)
F1' .057(9) .31(4) .184(19) .08(2) -.019(10) -.10(3)
F2' .145(16) .29(3) .39(5) -.104(18) .06(2) -.21(3)
F3' .15(2) .32(5) .19(3) .00(3) -.06(2) .11(3)

loop_
_atom_type_symbol
_atom_type_description
_atom_type_scat_dispersion_real
_atom_type_scat_dispersion_imag
_atom_type_scat_source
C C .0033 .0016 'International Tables Vol C Tables 4.2.6.8 and 6.1.1.4'
H H .0000 .0000 'International Tables Vol C Tables 4.2.6.8 and 6.1.1.4'
N N .0061 .0033 'International Tables Vol C Tables 4.2.6.8 and 6.1.1.4'
O O .0106 .0060 'International Tables Vol C Tables 4.2.6.8 and 6.1.1.4'
F F .0171 .0103 'International Tables Vol C Tables 4.2.6.8 and 6.1.1.4'
Cu Cu .3201 1.2651 'International Tables Vol C Tables 4.2.6.8 and 6.1.1.4'

loop_
_geom_angle_atom_site_label_1
_geom_angle_atom_site_label_2
_geom_angle_atom_site_label_3
_geom_angle_site_symmetry_1
_geom_angle_site_symmetry_3
_geom_angle
O1 Cu1 O1 . 3_565 180.0
O1 Cu1 N1 . 3_565 89.27(10)
O1 Cu1 N1 3_565 3_565 90.73(10)
O1 Cu1 N1 . . 90.73(10)
O1 Cu1 N1 3_565 . 89.27(10)
N1 Cu1 N1 3_565 . 180.0
C5 O1 Cu1 . . 126.7(2)
C14 O2 C11 . . 119.9(5)
C7 N1 C8 . . 116.0(3)
C7 N1 Cu1 . . 122.1(2)
C8 N1 Cu1 . . 121.6(2)
C2 C1 C6 . . 122.0(3)
C1 C2 C3 . . 119.3(3)
C4 C3 C2 . . 120.5(3)
C3 C4 C5 . . 121.7(3)
O1 C5 C4 . . 119.4(3)
O1 C5 C6 . . 123.1(3)
C4 C5 C6 . . 117.4(3)
C1 C6 C5 . . 119.1(3)
C1 C6 C7 . . 119.0(3)
C5 C6 C7 . . 121.8(3)
N1 C7 C6 . . 127.1(3)
C13 C8 C9 . . 119.5(3)
C13 C8 N1 . . 120.8(3)
C9 C8 N1 . . 119.7(3)
C10 C9 C8 . . 120.8(3)
C11 C10 C9 . . 118.7(3)
C10 C11 C12 . . 122.0(3)
C10 C11 O2 . . 119.9(4)
C12 C11 O2 . . 118.0(4)
C11 C12 C13 . . 118.6(4)
C8 C13 C12 . . 120.4(4)
F3' C14 F1' . . 105(2)
F3' C14 F2 . . 52.9(19)
F1' C14 F2 . . 120.8(13)
F3' C14 O2 . . 120.8(14)
F1' C14 O2 . . 120.6(14)
F2 C14 O2 . . 116.8(8)
F3' C14 F1 . . 130.5(15)
F1' C14 F1 . . 38.7(16)
F2 C14 F1 . . 109.3(11)
O2 C14 F1 . . 108.5(10)
F3' C14 F3 . . 52(3)
F1' C14 F3 . . 71.0(16)
F2 C14 F3 . . 104.3(15)
O2 C14 F3 . . 108.1(9)
F1 C14 F3 . . 109.7(9)
F3' C14 F2' . . 96(2)
F1' C14 F2' . . 111.7(18)
F2 C14 F2' . . 43.6(14)
O2 C14 F2' . . 99.5(17)
F1 C14 F2' . . 79.1(14)
F3 C14 F2' . . 146(2)

loop_
_geom_bond_atom_site_label_1
_geom_bond_atom_site_label_2
_geom_bond_site_symmetry_2
_geom_bond_distance
_geom_bond_publ_flag
Cu1 O1 . 1.877(2) ?
Cu1 O1 3_565 1.877(2) ?
Cu1 N1 3_565 2.018(2) ?
Cu1 N1 . 2.018(2) ?
O1 C5 . 1.309(4) ?
O2 C14 . 1.280(7) ?
O2 C11 . 1.430(4) ?
N1 C7 . 1.291(4) ?
N1 C8 . 1.434(4) ?
C1 C2 . 1.355(5) ?
C1 C6 . 1.407(4) ?
C2 C3 . 1.390(5) ?
C3 C4 . 1.370(5) ?
C4 C5 . 1.409(5) ?
C5 C6 . 1.414(4) ?
C6 C7 . 1.430(4) ?
C8 C13 . 1.374(5) ?
C8 C9 . 1.382(5) ?
C9 C10 . 1.370(6) ?
C10 C11 . 1.364(6) ?
C11 C12 . 1.376(6) ?
C12 C13 . 1.380(5) ?
C14 F3' . 1.19(3) ?
C14 F1' . 1.25(2) ?
C14 F2 . 1.257(12) ?
C14 F1 . 1.321(13) ?
C14 F3 . 1.328(18) ?
C14 F2' . 1.38(3) ?
